data_2229978
loop_
_publ_author_name
'Wang, Guang-cheng'
'Yang, Ying-hong'

_publ_section_title
;
 (<i>E</i>)-1-(5-Hydroxy-2,2-dimethyl-2<i>H</i>-chromen-6-yl)-3-(3,4,5-trimethoxyphenyl)prop-2-en-1-one
;
_journal_coeditor_code FL2342
_journal_issue 5
_journal_name_full 'Acta Crystallographica Section E'
_journal_page_first o1265
_journal_paper_doi 10.1107/S1600536811015236
_journal_volume 67
_journal_year 2011
_chemical_formula_iupac 'C23 H24 O6'
_chemical_formula_moiety 'C23 H24 O6'
_chemical_formula_sum 'C23 H24 O6'
_chemical_formula_weight 396.42
_chemical_name_systematic
;
(<i>E</i>)-1-(5-Hydroxy-2,2-dimethyl-2<i>H</i>-chromen-6-yl)-3-(3,4,5-
trimethoxyphenyl)prop-2-en-1-one
;
_space_group_IT_number 2
_symmetry_cell_setting triclinic
_symmetry_space_group_name_Hall '-P 1'
_symmetry_space_group_name_H-M 'P -1'
_atom_sites_solution_hydrogens geom
_atom_sites_solution_primary direct
_atom_sites_solution_secondary difmap
_audit_creation_method SHELXL-97
_cell_angle_alpha 72.681(7)
_cell_angle_beta 89.487(7)
_cell_angle_gamma 73.173(8)
_cell_formula_units_Z 4
_cell_length_a 9.9470(9)
_cell_length_b 13.9419(13)
_cell_length_c 16.1187(11)
_cell_measurement_reflns_used 4923
_cell_measurement_temperature 293(2)
_cell_measurement_theta_max 29.1064
_cell_measurement_theta_min 3.031
_cell_volume 2035.3(3)
_computing_cell_refinement
;
<i>CrysAlis PRO</i> (Oxford Diffraction, 2010)
;
_computing_data_collection
;
<i>CrysAlis PRO</i> (Oxford Diffraction,2010)
;
_computing_data_reduction
;
<i>CrysAlis PRO</i> (Oxford Diffraction, 2010)
;
_computing_molecular_graphics
;
<i>OLEX2</i> (Dolomanov <i>et al.</i>, 2009)
;
_computing_publication_material
;
<i>OLEX2</i> (Dolomanov <i>et al.</i>, 2009)
;
_computing_structure_refinement '<i>SHELXL97</i> (Sheldrick, 2008)'
_computing_structure_solution '<i>SHELXS97</i> (Sheldrick, 2008)'
_diffrn_ambient_temperature 293(2)
_diffrn_detector_area_resol_mean 16.0874
_diffrn_measured_fraction_theta_full 0.996
_diffrn_measured_fraction_theta_max 0.996
_diffrn_measurement_device_type 'Oxford Diffraction Xcalibur Eos'
_diffrn_measurement_method '\w scans'
_diffrn_radiation_monochromator graphite
_diffrn_radiation_source 'fine-focus sealed tube'
_diffrn_radiation_type 'Mo K\a'
_diffrn_radiation_wavelength 0.7107
_diffrn_reflns_av_R_equivalents 0.0253
_diffrn_reflns_av_sigmaI/netI 0.0477
_diffrn_reflns_limit_h_max 12
_diffrn_reflns_limit_h_min -12
_diffrn_reflns_limit_k_max 17
_diffrn_reflns_limit_k_min -17
_diffrn_reflns_limit_l_max 20
_diffrn_reflns_limit_l_min -20
_diffrn_reflns_number 17082
_diffrn_reflns_theta_full 26.37
_diffrn_reflns_theta_max 26.37
_diffrn_reflns_theta_min 3.04
_exptl_absorpt_coefficient_mu 0.093
_exptl_absorpt_correction_T_max 1.0
_exptl_absorpt_correction_T_min 0.95155
_exptl_absorpt_correction_type multi-scan
_exptl_absorpt_process_details
;
(<i>CrysAlis Pro</i>; Oxford Diffraction, 2010)
;
_exptl_crystal_colour yellow
_exptl_crystal_density_diffrn 1.294
_exptl_crystal_density_method 'not measured'
_exptl_crystal_description block
_exptl_crystal_F_000 840
_exptl_crystal_size_max 0.22
_exptl_crystal_size_mid 0.15
_exptl_crystal_size_min 0.15
_refine_diff_density_max 0.454
_refine_diff_density_min -0.235
_refine_ls_extinction_method none
_refine_ls_goodness_of_fit_ref 1.014
_refine_ls_hydrogen_treatment mixed
_refine_ls_matrix_type full
_refine_ls_number_parameters 541
_refine_ls_number_reflns 8314
_refine_ls_number_restraints 0
_refine_ls_restrained_S_all 1.014
_refine_ls_R_factor_all 0.1013
_refine_ls_R_factor_gt 0.0568
_refine_ls_shift/su_max 0.000
_refine_ls_shift/su_mean 0.000
_refine_ls_structure_factor_coef Fsqd
_refine_ls_weighting_details 'calc w=1/[\s^2^(Fo^2^)+(0.0596P)^2^+0.3044P] where P=(Fo^2^+2Fc^2^)/3'
_refine_ls_weighting_scheme calc
_refine_ls_wR_factor_gt 0.1243
_refine_ls_wR_factor_ref 0.1479
_reflns_number_gt 5047
_reflns_number_total 8314
_reflns_threshold_expression I>2sigma(I)
_cod_data_source_file fl2342.cif
_cod_data_source_block I
_cod_database_code 2229978
_cod_database_fobs_code 2229978

loop_
_space_group_symop_id
_space_group_symop_operation_xyz
1 'x, y, z'
2 '-x, -y, -z'

loop_
_atom_site_type_symbol
_atom_site_label
_atom_site_fract_x
_atom_site_fract_y
_atom_site_fract_z
_atom_site_U_iso_or_equiv
_atom_site_adp_type
_atom_site_calc_flag
_atom_site_refinement_flags
_atom_site_occupancy
_atom_site_symmetry_multiplicity
_atom_site_disorder_assembly
_atom_site_disorder_group
O O1 0.95861(16) 0.58077(12) 0.27494(11) 0.0589(4) Uani d . 1 1 . .
O O2 0.9670(2) 0.38689(15) 0.07853(14) 0.0811(6) Uani d . 1 1 . .
H H2 0.905(3) 0.386(2) 0.038(2) 0.109(12) Uiso d . 1 1 . .
O O3 0.75683(19) 0.44108(14) -0.02863(12) 0.0787(6) Uani d . 1 1 . .
O O4 0.27493(17) 0.69344(13) -0.41625(10) 0.0615(4) Uani d . 1 1 . .
O O5 0.11331(19) 0.87351(13) -0.39207(11) 0.0719(5) Uani d . 1 1 . .
O O6 0.11793(16) 0.90604(13) -0.23882(11) 0.0643(5) Uani d . 1 1 . .
O O7 0.14385(15) 0.83524(12) 0.20823(10) 0.0534(4) Uani d . 1 1 . .
O O8 0.58354(16) 0.66635(13) 0.37529(12) 0.0640(5) Uani d . 1 1 . .
H H8 0.630(3) 0.670(2) 0.427(2) 0.100(10) Uiso d . 1 1 . .
O O9 0.62958(17) 0.72834(13) 0.50207(11) 0.0678(5) Uani d . 1 1 . .
O O10 0.67922(18) 0.92060(15) 0.87490(12) 0.0742(5) Uani d . 1 1 . .
O O11 0.45780(18) 1.09188(13) 0.84452(11) 0.0668(5) Uani d . 1 1 . .
O O12 0.25878(18) 1.14008(14) 0.71618(12) 0.0754(5) Uani d . 1 1 . .
C C1 1.0710(2) 0.49482(18) 0.33362(15) 0.0525(6) Uani d . 1 1 . .
C C2 1.1603(2) 0.4292(2) 0.28400(17) 0.0645(7) Uani d . 1 1 . .
H H2A 1.2543 0.3938 0.3040 0.077 Uiso calc R 1 1 . .
C C3 1.1095(2) 0.4202(2) 0.21254(18) 0.0649(7) Uani d . 1 1 . .
H H3 1.1655 0.3751 0.1848 0.078 Uiso calc R 1 1 . .
C C4 0.9655(2) 0.48070(17) 0.17680(15) 0.0489(5) Uani d . 1 1 . .
C C5 0.8962(2) 0.56160(17) 0.20991(15) 0.0482(5) Uani d . 1 1 . .
C C6 0.7635(2) 0.62990(19) 0.17363(16) 0.0590(6) Uani d . 1 1 . .
H H6 0.7182 0.6840 0.1960 0.071 Uiso calc R 1 1 . .
C C7 0.7014(2) 0.61607(18) 0.10495(15) 0.0545(6) Uani d . 1 1 . .
H H7 0.6133 0.6623 0.0807 0.065 Uiso calc R 1 1 . .
C C8 0.7642(2) 0.53521(17) 0.06891(14) 0.0470(5) Uani d . 1 1 . .
C C9 0.8980(2) 0.46652(17) 0.10828(15) 0.0521(6) Uani d . 1 1 . .
C C10 1.1532(3) 0.5489(2) 0.37303(18) 0.0699(7) Uani d . 1 1 . .
H H10A 1.0909 0.5933 0.4016 0.105 Uiso calc R 1 1 . .
H H10C 1.1943 0.5909 0.3278 0.105 Uiso calc R 1 1 . .
H H10B 1.2265 0.4968 0.4147 0.105 Uiso calc R 1 1 . .
C C11 1.0012(3) 0.4300(2) 0.40235(19) 0.0855(9) Uani d . 1 1 . .
H H11B 0.9375 0.4750 0.4298 0.128 Uiso calc R 1 1 . .
H H11C 1.0718 0.3771 0.4453 0.128 Uiso calc R 1 1 . .
H H11A 0.9499 0.3968 0.3756 0.128 Uiso calc R 1 1 . .
C C12 0.7010(2) 0.52044(18) -0.00538(15) 0.0535(6) Uani d . 1 1 . .
C C13 0.5738(2) 0.59855(17) -0.05740(15) 0.0518(6) Uani d . 1 1 . .
H H13 0.5242 0.6542 -0.0379 0.062 Uiso calc R 1 1 . .
C C14 0.5293(2) 0.59073(17) -0.13112(16) 0.0534(6) Uani d . 1 1 . .
H H14 0.5809 0.5311 -0.1449 0.064 Uiso calc R 1 1 . .
C C15 0.4117(2) 0.66076(17) -0.19463(15) 0.0479(5) Uani d . 1 1 . .
C C16 0.3968(2) 0.63920(17) -0.27196(15) 0.0503(6) Uani d . 1 1 . .
H H16 0.4568 0.5784 -0.2801 0.060 Uiso calc R 1 1 . .
C C17 0.2941(2) 0.70666(17) -0.33708(14) 0.0474(5) Uani d . 1 1 . .
C C18 0.2040(2) 0.79777(17) -0.32491(15) 0.0491(5) Uani d . 1 1 . .
C C19 0.2145(2) 0.81708(17) -0.24562(15) 0.0474(5) Uani d . 1 1 . .
C C20 0.3182(2) 0.74967(17) -0.18115(15) 0.0490(5) Uani d . 1 1 . .
H H20 0.3255 0.7636 -0.1287 0.059 Uiso calc R 1 1 . .
C C21 0.3577(3) 0.5985(2) -0.42989(18) 0.0713(7) Uani d . 1 1 . .
H H21B 0.3319 0.5979 -0.4869 0.107 Uiso calc R 1 1 . .
H H21A 0.3415 0.5394 -0.3867 0.107 Uiso calc R 1 1 . .
H H21C 0.4557 0.5939 -0.4252 0.107 Uiso calc R 1 1 . .
C C22 -0.0125(3) 0.8552(3) -0.4090(3) 0.1229(15) Uani d . 1 1 . .
H H22C -0.0726 0.9165 -0.4517 0.184 Uiso calc R 1 1 . .
H H22B -0.0587 0.8406 -0.3562 0.184 Uiso calc R 1 1 . .
H H22A 0.0070 0.7961 -0.4309 0.184 Uiso calc R 1 1 . .
C C23 0.1245(3) 0.9282(2) -0.15864(17) 0.0744(8) Uani d . 1 1 . .
H H23C 0.0571 0.9950 -0.1630 0.112 Uiso calc R 1 1 . .
H H23B 0.2175 0.9306 -0.1462 0.112 Uiso calc R 1 1 . .
H H23A 0.1034 0.8740 -0.1126 0.112 Uiso calc R 1 1 . .
C C24 0.1940(2) 0.79416(17) 0.13636(14) 0.0474(5) Uani d . 1 1 . .
C C25 0.3172(2) 0.69796(19) 0.16716(15) 0.0543(6) Uani d . 1 1 . .
H H25 0.3355 0.6491 0.1366 0.065 Uiso calc R 1 1 . .
C C26 0.4013(2) 0.67979(18) 0.23656(15) 0.0510(6) Uani d . 1 1 . .
H H26 0.4816 0.6216 0.2517 0.061 Uiso calc R 1 1 . .
C C27 0.3689(2) 0.75053(15) 0.28944(13) 0.0404(5) Uani d . 1 1 . .
C C28 0.2387(2) 0.82697(16) 0.27187(13) 0.0402(5) Uani d . 1 1 . .
C C29 0.1963(2) 0.89413(18) 0.32266(15) 0.0514(6) Uani d . 1 1 . .
H H29 0.1085 0.9449 0.3104 0.062 Uiso calc R 1 1 . .
C C30 0.2853(2) 0.88433(17) 0.39039(14) 0.0480(5) Uani d . 1 1 . .
H H30 0.2563 0.9290 0.4242 0.058 Uiso calc R 1 1 . .
C C31 0.4182(2) 0.80980(16) 0.41102(13) 0.0411(5) Uani d . 1 1 . .
C C32 0.4584(2) 0.74255(16) 0.35879(14) 0.0425(5) Uani d . 1 1 . .
C C33 0.0677(2) 0.7725(2) 0.10253(17) 0.0644(7) Uani d . 1 1 . .
H H33A 0.0915 0.7470 0.0535 0.097 Uiso calc R 1 1 . .
H H33C -0.0097 0.8363 0.0848 0.097 Uiso calc R 1 1 . .
H H33B 0.0412 0.7204 0.1478 0.097 Uiso calc R 1 1 . .
C C34 0.2363(3) 0.8798(2) 0.06837(16) 0.0701(7) Uani d . 1 1 . .
H H34A 0.2732 0.8542 0.0212 0.105 Uiso calc R 1 1 . .
H H34C 0.3071 0.8988 0.0944 0.105 Uiso calc R 1 1 . .
H H34B 0.1553 0.9404 0.0466 0.105 Uiso calc R 1 1 . .
C C35 0.5126(2) 0.79805(17) 0.48459(14) 0.0465(5) Uani d . 1 1 . .
C C36 0.4706(2) 0.86664(17) 0.53995(14) 0.0478(5) Uani d . 1 1 . .
H H36 0.3858 0.9207 0.5248 0.057 Uiso calc R 1 1 . .
C C37 0.5486(2) 0.85463(17) 0.61035(14) 0.0486(5) Uani d . 1 1 . .
H H37 0.6340 0.8013 0.6219 0.058 Uiso calc R 1 1 . .
C C38 0.5175(2) 0.91464(16) 0.67238(14) 0.0435(5) Uani d . 1 1 . .
C C39 0.6137(2) 0.88655(17) 0.74345(15) 0.0492(5) Uani d . 1 1 . .
H H39 0.6944 0.8295 0.7514 0.059 Uiso calc R 1 1 . .
C C40 0.5909(2) 0.94278(18) 0.80282(15) 0.0512(6) Uani d . 1 1 . .
C C41 0.4718(2) 1.02935(18) 0.78994(15) 0.0525(6) Uani d . 1 1 . .
C C42 0.3737(2) 1.05527(18) 0.72055(15) 0.0516(6) Uani d . 1 1 . .
C C43 0.3958(2) 0.99901(17) 0.66142(14) 0.0475(5) Uani d . 1 1 . .
H H43 0.3297 1.0175 0.6145 0.057 Uiso calc R 1 1 . .
C C44 0.7986(3) 0.8291(2) 0.8931(2) 0.0882(10) Uani d . 1 1 . .
H H44B 0.8589 0.8370 0.8463 0.132 Uiso calc R 1 1 . .
H H44A 0.7677 0.7684 0.8987 0.132 Uiso calc R 1 1 . .
H H44C 0.8495 0.8201 0.9466 0.132 Uiso calc R 1 1 . .
C C45 0.3649(3) 1.0768(3) 0.9084(2) 0.0914(10) Uani d . 1 1 . .
H H45B 0.2702 1.1024 0.8816 0.137 Uiso calc R 1 1 . .
H H45C 0.3733 1.1144 0.9482 0.137 Uiso calc R 1 1 . .
H H45A 0.3869 1.0030 0.9395 0.137 Uiso calc R 1 1 . .
C C46 0.1505(3) 1.1689(2) 0.6485(2) 0.0857(9) Uani d . 1 1 . .
H H46B 0.1876 1.1887 0.5929 0.129 Uiso calc R 1 1 . .
H H46C 0.0748 1.2273 0.6539 0.129 Uiso calc R 1 1 . .
H H46A 0.1158 1.1102 0.6531 0.129 Uiso calc R 1 1 . .

loop_
_atom_site_aniso_label
_atom_site_aniso_U_11
_atom_site_aniso_U_22
_atom_site_aniso_U_33
_atom_site_aniso_U_12
_atom_site_aniso_U_13
_atom_site_aniso_U_23
O1 0.0550(9) 0.0592(10) 0.0562(10) -0.0011(8) -0.0128(8) -0.0235(8)
O2 0.0698(12) 0.0721(12) 0.0853(15) 0.0268(9) -0.0305(11) -0.0468(11)
O3 0.0773(12) 0.0658(12) 0.0781(13) 0.0178(9) -0.0324(10) -0.0376(10)
O4 0.0753(11) 0.0568(10) 0.0480(10) -0.0085(9) -0.0086(8) -0.0204(8)
O5 0.0784(12) 0.0620(11) 0.0579(11) -0.0006(9) -0.0273(9) -0.0123(9)
O6 0.0626(10) 0.0598(10) 0.0558(11) 0.0107(8) -0.0178(8) -0.0241(8)
O7 0.0457(8) 0.0642(10) 0.0484(9) -0.0021(7) -0.0095(7) -0.0283(8)
O8 0.0503(9) 0.0636(11) 0.0725(12) 0.0095(8) -0.0180(9) -0.0380(10)
O9 0.0580(10) 0.0694(11) 0.0691(12) 0.0064(9) -0.0233(9) -0.0351(10)
O10 0.0670(11) 0.0868(13) 0.0653(12) 0.0053(10) -0.0223(9) -0.0452(10)
O11 0.0750(11) 0.0725(12) 0.0665(12) -0.0252(10) 0.0109(10) -0.0384(10)
O12 0.0628(11) 0.0735(12) 0.0735(13) 0.0130(9) -0.0105(10) -0.0308(10)
C1 0.0502(13) 0.0545(14) 0.0468(14) -0.0119(11) -0.0081(11) -0.0101(11)
C2 0.0459(13) 0.0719(17) 0.0665(18) -0.0027(12) -0.0136(12) -0.0219(14)
C3 0.0475(13) 0.0687(17) 0.0689(18) 0.0069(12) -0.0110(13) -0.0307(14)
C4 0.0393(11) 0.0520(13) 0.0470(14) -0.0011(10) -0.0049(10) -0.0149(11)
C5 0.0443(12) 0.0519(13) 0.0449(14) -0.0088(10) -0.0012(11) -0.0151(11)
C6 0.0480(13) 0.0599(15) 0.0621(16) 0.0059(11) -0.0063(12) -0.0296(13)
C7 0.0407(12) 0.0547(14) 0.0567(15) 0.0063(10) -0.0077(11) -0.0203(12)
C8 0.0422(11) 0.0460(13) 0.0437(13) -0.0016(10) -0.0049(10) -0.0118(10)
C9 0.0476(12) 0.0474(13) 0.0509(14) 0.0034(10) -0.0036(11) -0.0171(11)
C10 0.0663(16) 0.0778(18) 0.0654(18) -0.0228(14) -0.0100(14) -0.0203(15)
C11 0.093(2) 0.094(2) 0.069(2) -0.0460(19) 0.0043(17) -0.0074(17)
C12 0.0508(13) 0.0474(14) 0.0524(15) 0.0002(11) -0.0072(11) -0.0150(12)
C13 0.0476(13) 0.0453(13) 0.0532(15) -0.0013(10) -0.0076(11) -0.0136(11)
C14 0.0537(13) 0.0445(13) 0.0525(15) -0.0017(11) -0.0104(12) -0.0134(11)
C15 0.0467(12) 0.0436(12) 0.0474(14) -0.0095(10) -0.0071(11) -0.0088(10)
C16 0.0539(13) 0.0407(12) 0.0521(15) -0.0075(10) -0.0060(11) -0.0143(11)
C17 0.0549(13) 0.0469(13) 0.0390(13) -0.0167(11) -0.0036(11) -0.0097(10)
C18 0.0509(13) 0.0418(12) 0.0447(13) -0.0076(10) -0.0121(11) -0.0046(10)
C19 0.0441(12) 0.0445(13) 0.0480(14) -0.0065(10) -0.0066(10) -0.0127(11)
C20 0.0490(12) 0.0503(13) 0.0421(13) -0.0081(11) -0.0064(11) -0.0126(11)
C21 0.0831(18) 0.0686(18) 0.0656(18) -0.0154(15) -0.0047(15) -0.0327(14)
C22 0.083(2) 0.097(3) 0.174(4) 0.0011(19) -0.067(2) -0.043(3)
C23 0.0760(18) 0.0733(18) 0.0635(18) 0.0056(14) -0.0130(15) -0.0328(15)
C24 0.0526(13) 0.0534(13) 0.0388(13) -0.0123(11) -0.0047(10) -0.0216(11)
C25 0.0590(14) 0.0584(14) 0.0539(15) -0.0146(12) 0.0008(12) -0.0325(12)
C26 0.0492(12) 0.0503(13) 0.0543(15) -0.0053(11) -0.0029(11) -0.0265(12)
C27 0.0415(11) 0.0403(12) 0.0395(12) -0.0102(9) 0.0020(10) -0.0145(10)
C28 0.0415(11) 0.0439(12) 0.0327(11) -0.0094(9) -0.0029(9) -0.0114(9)
C29 0.0438(12) 0.0546(14) 0.0503(14) 0.0021(10) -0.0065(11) -0.0244(12)
C30 0.0509(12) 0.0487(13) 0.0416(13) -0.0022(10) -0.0052(11) -0.0222(11)
C31 0.0435(11) 0.0408(11) 0.0360(12) -0.0084(9) -0.0038(10) -0.0114(9)
C32 0.0393(11) 0.0396(12) 0.0443(13) -0.0040(9) -0.0026(10) -0.0140(10)
C33 0.0624(15) 0.0742(18) 0.0652(17) -0.0236(14) -0.0076(13) -0.0306(14)
C34 0.0864(19) 0.0762(18) 0.0512(16) -0.0344(16) -0.0058(14) -0.0146(14)
C35 0.0496(13) 0.0448(12) 0.0431(13) -0.0099(11) -0.0065(11) -0.0147(10)
C36 0.0503(12) 0.0458(13) 0.0444(13) -0.0086(10) -0.0075(11) -0.0152(10)
C37 0.0529(13) 0.0452(13) 0.0463(14) -0.0110(10) -0.0074(11) -0.0152(11)
C38 0.0477(12) 0.0445(12) 0.0397(12) -0.0139(10) -0.0036(10) -0.0146(10)
C39 0.0455(12) 0.0519(13) 0.0500(14) -0.0058(10) -0.0065(11) -0.0238(11)
C40 0.0493(13) 0.0611(15) 0.0455(14) -0.0110(11) -0.0082(11) -0.0248(12)
C41 0.0538(13) 0.0570(14) 0.0523(15) -0.0127(12) 0.0046(12) -0.0289(12)
C42 0.0465(12) 0.0526(14) 0.0508(15) -0.0069(11) -0.0002(11) -0.0164(11)
C43 0.0481(12) 0.0519(13) 0.0405(13) -0.0137(11) -0.0055(10) -0.0123(11)
C44 0.0618(16) 0.112(2) 0.082(2) 0.0119(16) -0.0299(15) -0.0532(19)
C45 0.101(2) 0.119(3) 0.074(2) -0.041(2) 0.031(2) -0.053(2)
C46 0.0573(16) 0.091(2) 0.083(2) 0.0113(15) -0.0130(16) -0.0219(18)

loop_
_atom_type_symbol
_atom_type_description
_atom_type_scat_dispersion_real
_atom_type_scat_dispersion_imag
_atom_type_scat_source
C C 0.0033 0.0016 'International Tables Vol C Tables 4.2.6.8 and 6.1.1.4'
H H 0.0000 0.0000 'International Tables Vol C Tables 4.2.6.8 and 6.1.1.4'
O O 0.0106 0.0060 'International Tables Vol C Tables 4.2.6.8 and 6.1.1.4'

loop_
_geom_angle_atom_site_label_1
_geom_angle_atom_site_label_2
_geom_angle_atom_site_label_3
_geom_angle_site_symmetry_1
_geom_angle_site_symmetry_3
_geom_angle
_geom_angle_publ_flag
O1 C1 C2 . . 110.25(19) ?
O1 C1 C10 . . 104.90(18) ?
O1 C1 C11 . . 107.28(19) ?
O1 C5 C4 . . 121.15(19) ?
O1 C5 C6 . . 117.6(2) ?
O2 C9 C4 . . 117.3(2) ?
O2 C9 C8 . . 121.0(2) ?
O3 C12 C8 . . 120.1(2) ?
O3 C12 C13 . . 117.8(2) ?
O4 C17 C16 . . 124.9(2) ?
O4 C17 C18 . . 115.5(2) ?
O4 C21 H21B . . 109.5 ?
O4 C21 H21A . . 109.5 ?
O4 C21 H21C . . 109.5 ?
O5 C18 C17 . . 121.2(2) ?
O5 C18 C19 . . 119.0(2) ?
O5 C22 H22C . . 109.5 ?
O5 C22 H22B . . 109.5 ?
O5 C22 H22A . . 109.5 ?
O6 C19 C18 . . 115.08(19) ?
O6 C19 C20 . . 124.5(2) ?
O6 C23 H23C . . 109.5 ?
O6 C23 H23B . . 109.5 ?
O6 C23 H23A . . 109.5 ?
O7 C24 C25 . . 110.89(17) ?
O7 C24 C33 . . 104.36(17) ?
O7 C24 C34 . . 107.41(17) ?
O7 C28 C27 . . 121.41(17) ?
O7 C28 C29 . . 117.22(18) ?
O8 C32 C27 . . 117.30(18) ?
O8 C32 C31 . . 121.38(19) ?
O9 C35 C31 . . 120.40(19) ?
O9 C35 C36 . . 119.13(19) ?
O10 C40 C39 . . 124.7(2) ?
O10 C40 C41 . . 115.59(19) ?
O10 C44 H44B . . 109.5 ?
O10 C44 H44A . . 109.5 ?
O10 C44 H44C . . 109.5 ?
O11 C45 H45B . . 109.5 ?
O11 C45 H45C . . 109.5 ?
O11 C45 H45A . . 109.5 ?
O12 C42 C41 . . 114.28(19) ?
O12 C42 C43 . . 125.0(2) ?
O12 C46 H46B . . 109.5 ?
O12 C46 H46C . . 109.5 ?
O12 C46 H46A . . 109.5 ?
C1 C2 H2A . . 119.2 ?
C1 C10 H10A . . 109.5 ?
C1 C10 H10C . . 109.5 ?
C1 C10 H10B . . 109.5 ?
C1 C11 H11B . . 109.5 ?
C1 C11 H11C . . 109.5 ?
C1 C11 H11A . . 109.5 ?
C2 C1 C10 . . 112.1(2) ?
C2 C1 C11 . . 110.8(2) ?
C2 C3 H3 . . 120.0 ?
C2 C3 C4 . . 120.1(2) ?
C3 C2 C1 . . 121.6(2) ?
C3 C2 H2A . . 119.2 ?
C4 C3 H3 . . 120.0 ?
C4 C5 C6 . . 121.1(2) ?
C4 C9 C8 . . 121.7(2) ?
C5 O1 C1 . . 118.74(17) ?
C5 C4 C3 . . 117.4(2) ?
C5 C6 H6 . . 120.5 ?
C6 C7 H7 . . 118.5 ?
C6 C7 C8 . . 123.1(2) ?
C7 C6 C5 . . 118.9(2) ?
C7 C6 H6 . . 120.5 ?
C7 C8 C9 . . 116.4(2) ?
C7 C8 C12 . . 123.9(2) ?
C8 C7 H7 . . 118.5 ?
C8 C12 C13 . . 122.0(2) ?
C9 O2 H2 . . 105(2) ?
C9 C4 C3 . . 123.7(2) ?
C9 C4 C5 . . 118.7(2) ?
C9 C8 C12 . . 119.74(19) ?
H10A C10 H10C . . 109.5 ?
H10A C10 H10B . . 109.5 ?
H10C C10 H10B . . 109.5 ?
C11 C1 C10 . . 111.3(2) ?
H11B C11 H11C . . 109.5 ?
H11B C11 H11A . . 109.5 ?
H11C C11 H11A . . 109.5 ?
C12 C13 H13 . . 119.5 ?
C13 C14 H14 . . 114.9 ?
C13 C14 C15 . . 130.3(2) ?
C14 C13 C12 . . 121.0(2) ?
C14 C13 H13 . . 119.5 ?
C15 C14 H14 . . 114.9 ?
C15 C16 H16 . . 119.5 ?
C15 C20 H20 . . 120.0 ?
C16 C15 C14 . . 118.3(2) ?
C16 C15 C20 . . 119.4(2) ?
C16 C17 C18 . . 119.6(2) ?
C17 O4 C21 . . 117.74(19) ?
C17 C16 C15 . . 121.0(2) ?
C17 C16 H16 . . 119.5 ?
C18 O5 C22 . . 116.4(2) ?
C19 O6 C23 . . 116.84(18) ?
C19 C18 C17 . . 119.5(2) ?
C19 C20 C15 . . 120.0(2) ?
C19 C20 H20 . . 120.0 ?
C20 C15 C14 . . 122.2(2) ?
C20 C19 C18 . . 120.4(2) ?
H21B C21 H21A . . 109.5 ?
H21B C21 H21C . . 109.5 ?
H21A C21 H21C . . 109.5 ?
H22C C22 H22B . . 109.5 ?
H22C C22 H22A . . 109.5 ?
H22B C22 H22A . . 109.5 ?
H23C C23 H23B . . 109.5 ?
H23C C23 H23A . . 109.5 ?
H23B C23 H23A . . 109.5 ?
C24 C25 H25 . . 119.0 ?
C24 C33 H33A . . 109.5 ?
C24 C33 H33C . . 109.5 ?
C24 C33 H33B . . 109.5 ?
C24 C34 H34A . . 109.5 ?
C24 C34 H34C . . 109.5 ?
C24 C34 H34B . . 109.5 ?
C25 C24 C33 . . 112.52(19) ?
C25 C24 C34 . . 109.83(19) ?
C25 C26 H26 . . 119.9 ?
C25 C26 C27 . . 120.1(2) ?
C26 C25 C24 . . 121.94(19) ?
C26 C25 H25 . . 119.0 ?
C27 C26 H26 . . 119.9 ?
C27 C28 C29 . . 121.25(19) ?
C27 C32 C31 . . 121.30(18) ?
C28 O7 C24 . . 119.13(16) ?
C28 C27 C26 . . 117.70(19) ?
C28 C27 C32 . . 118.56(18) ?
C28 C29 H29 . . 120.5 ?
C29 C30 H30 . . 118.7 ?
C29 C30 C31 . . 122.55(19) ?
C30 C29 C28 . . 119.1(2) ?
C30 C29 H29 . . 120.5 ?
C30 C31 C32 . . 117.26(19) ?
C30 C31 C35 . . 122.54(18) ?
C31 C30 H30 . . 118.7 ?
C31 C35 C36 . . 120.46(19) ?
C32 O8 H8 . . 106.4(17) ?
C32 C27 C26 . . 123.67(19) ?
C32 C31 C35 . . 120.18(19) ?
C33 C24 C34 . . 111.6(2) ?
H33A C33 H33C . . 109.5 ?
H33A C33 H33B . . 109.5 ?
H33C C33 H33B . . 109.5 ?
H34A C34 H34C . . 109.5 ?
H34A C34 H34B . . 109.5 ?
H34C C34 H34B . . 109.5 ?
C35 C36 H36 . . 118.7 ?
C36 C37 H37 . . 115.9 ?
C36 C37 C38 . . 128.2(2) ?
C37 C36 C35 . . 122.6(2) ?
C37 C36 H36 . . 118.7 ?
C38 C37 H37 . . 115.9 ?
C38 C39 H39 . . 119.7 ?
C38 C39 C40 . . 120.6(2) ?
C38 C43 H43 . . 120.1 ?
C39 C38 C37 . . 118.4(2) ?
C39 C38 C43 . . 119.57(19) ?
C39 C40 C41 . . 119.7(2) ?
C40 O10 C44 . . 117.36(18) ?
C40 C39 H39 . . 119.7 ?
C40 C41 O11 . . 119.1(2) ?
C41 C42 C43 . . 120.7(2) ?
C42 O12 C46 . . 117.54(19) ?
C42 C41 O11 . . 121.2(2) ?
C42 C41 C40 . . 119.64(19) ?
C42 C43 C38 . . 119.7(2) ?
C42 C43 H43 . . 120.1 ?
C43 C38 C37 . . 122.0(2) ?
H44B C44 H44A . . 109.5 ?
H44B C44 H44C . . 109.5 ?
H44A C44 H44C . . 109.5 ?
C45 O11 C41 . . 115.46(19) ?
H45B C45 H45C . . 109.5 ?
H45B C45 H45A . . 109.5 ?
H45C C45 H45A . . 109.5 ?
H46B C46 H46C . . 109.5 ?
H46B C46 H46A . . 109.5 ?
H46C C46 H46A . . 109.5 ?

loop_
_geom_bond_atom_site_label_1
_geom_bond_atom_site_label_2
_geom_bond_site_symmetry_2
_geom_bond_distance
_geom_bond_publ_flag
O1 C1 . 1.466(3) ?
O1 C5 . 1.353(3) ?
O2 H2 . 0.91(3) ?
O2 C9 . 1.343(3) ?
O3 C12 . 1.249(3) ?
O4 C17 . 1.365(3) ?
O4 C21 . 1.421(3) ?
O5 C18 . 1.373(3) ?
O5 C22 . 1.392(3) ?
O6 C19 . 1.365(2) ?
O6 C23 . 1.422(3) ?
O7 C24 . 1.462(2) ?
O7 C28 . 1.356(2) ?
O8 H8 . 0.98(3) ?
O8 C32 . 1.349(2) ?
O9 C35 . 1.251(2) ?
O10 C40 . 1.365(3) ?
O10 C44 . 1.425(3) ?
O11 C41 . 1.392(2) ?
O11 C45 . 1.387(3) ?
O12 C42 . 1.371(3) ?
O12 C46 . 1.422(3) ?
C1 C2 . 1.489(3) ?
C1 C10 . 1.514(3) ?
C1 C11 . 1.510(3) ?
C2 H2A . 0.9300 ?
C2 C3 . 1.316(3) ?
C3 H3 . 0.9300 ?
C3 C4 . 1.456(3) ?
C4 C5 . 1.391(3) ?
C4 C9 . 1.389(3) ?
C5 C6 . 1.394(3) ?
C6 H6 . 0.9300 ?
C6 C7 . 1.361(3) ?
C7 H7 . 0.9300 ?
C7 C8 . 1.405(3) ?
C8 C9 . 1.417(3) ?
C8 C12 . 1.452(3) ?
C10 H10A . 0.9600 ?
C10 H10C . 0.9600 ?
C10 H10B . 0.9600 ?
C11 H11B . 0.9600 ?
C11 H11C . 0.9600 ?
C11 H11A . 0.9600 ?
C12 C13 . 1.472(3) ?
C13 H13 . 0.9300 ?
C13 C14 . 1.317(3) ?
C14 H14 . 0.9300 ?
C14 C15 . 1.461(3) ?
C15 C16 . 1.385(3) ?
C15 C20 . 1.392(3) ?
C16 H16 . 0.9300 ?
C16 C17 . 1.380(3) ?
C17 C18 . 1.393(3) ?
C18 C19 . 1.393(3) ?
C19 C20 . 1.379(3) ?
C20 H20 . 0.9300 ?
C21 H21B . 0.9600 ?
C21 H21A . 0.9600 ?
C21 H21C . 0.9600 ?
C22 H22C . 0.9600 ?
C22 H22B . 0.9600 ?
C22 H22A . 0.9600 ?
C23 H23C . 0.9600 ?
C23 H23B . 0.9600 ?
C23 H23A . 0.9600 ?
C24 C25 . 1.486(3) ?
C24 C33 . 1.516(3) ?
C24 C34 . 1.518(3) ?
C25 H25 . 0.9300 ?
C25 C26 . 1.320(3) ?
C26 H26 . 0.9300 ?
C26 C27 . 1.454(3) ?
C27 C28 . 1.386(3) ?
C27 C32 . 1.393(3) ?
C28 C29 . 1.395(3) ?
C29 H29 . 0.9300 ?
C29 C30 . 1.361(3) ?
C30 H30 . 0.9300 ?
C30 C31 . 1.395(3) ?
C31 C32 . 1.412(3) ?
C31 C35 . 1.459(3) ?
C33 H33A . 0.9600 ?
C33 H33C . 0.9600 ?
C33 H33B . 0.9600 ?
C34 H34A . 0.9600 ?
C34 H34C . 0.9600 ?
C34 H34B . 0.9600 ?
C35 C36 . 1.468(3) ?
C36 H36 . 0.9300 ?
C36 C37 . 1.320(3) ?
C37 H37 . 0.9300 ?
C37 C38 . 1.462(3) ?
C38 C39 . 1.385(3) ?
C38 C43 . 1.391(3) ?
C39 H39 . 0.9300 ?
C39 C40 . 1.386(3) ?
C40 C41 . 1.390(3) ?
C41 C42 . 1.382(3) ?
C42 C43 . 1.383(3) ?
C43 H43 . 0.9300 ?
C44 H44B . 0.9600 ?
C44 H44A . 0.9600 ?
C44 H44C . 0.9600 ?
C45 H45B . 0.9600 ?
C45 H45C . 0.9600 ?
C45 H45A . 0.9600 ?
C46 H46B . 0.9600 ?
C46 H46C . 0.9600 ?
C46 H46A . 0.9600 ?

loop_
_geom_hbond_atom_site_label_D
_geom_hbond_atom_site_label_H
_geom_hbond_atom_site_label_A
_geom_hbond_site_symmetry_A
_geom_hbond_distance_DH
_geom_hbond_distance_HA
_geom_hbond_distance_DA
_geom_hbond_angle_DHA
O2 H2 O3 . 0.91(3) 1.67(3) 2.509(2) 152(3)
O8 H8 O9 . 0.98(3) 1.64(3) 2.536(2) 149(3)
